data_4339269
loop_
_publ_author_name
'Du, Shaowu'
'Hodson, Bruce E.'
'Lei, Peng'
'McGrath, Thomas D.'
'Stone, F Gordon A'

_publ_section_title
;
 Penta- and hexaruthenium carbonyl 'raft' complexes supported by
 monocarborane cage ligands.
;
_journal_issue 16
_journal_name_full 'Inorganic chemistry'
_journal_page_first 6613
_journal_page_last 6620
_journal_paper_doi 10.1021/ic700746j
_journal_volume 46
_journal_year 2007
_chemical_formula_sum 'C72 H58 B8 Cl4 Cu O15 P3 Ru6'
_chemical_formula_weight 2154.33
_chemical_name_systematic
; 
 ? 
;
_space_group_IT_number 14
_symmetry_cell_setting monoclinic
_symmetry_space_group_name_Hall '-P 2yn'
_symmetry_space_group_name_H-M 'P 1 21/n 1'
_atom_sites_solution_hydrogens geom
_atom_sites_solution_primary direct
_atom_sites_solution_secondary difmap
_audit_creation_method SHELXL-97
_cell_angle_alpha 90.00
_cell_angle_beta 114.730(3)
_cell_angle_gamma 90.00
_cell_formula_units_Z 4
_cell_length_a 22.046(2)
_cell_length_b 16.9959(16)
_cell_length_c 23.643(2)
_cell_measurement_reflns_used 8477
_cell_measurement_temperature 110(2)
_cell_measurement_theta_max 26.47
_cell_measurement_theta_min 2.24
_cell_volume 8046.4(13)
_computing_cell_refinement 'Bruker APEX2 (Bruker, 2003)'
_computing_data_collection 'Bruker APEX2 (Bruker, 2003)'
_computing_data_reduction 'Bruker APEX2 (Bruker, 2003)'
_computing_molecular_graphics 'Bruker SHELXTL (Bruker, 2001)'
_computing_publication_material 'Bruker SHELXTL (Bruker, 2001)'
_computing_structure_refinement 'Bruker SHELXTL (Bruker, 2001)'
_computing_structure_solution 'Bruker SHELXTL (Bruker, 2001)'
_diffrn_ambient_temperature 110(2)
_diffrn_measured_fraction_theta_full 0.998
_diffrn_measured_fraction_theta_max 0.997
_diffrn_measurement_device_type 'Bruker-Nonius X-8 Apex CCD area detector'
_diffrn_measurement_method 'phi and omega scans'
_diffrn_radiation_monochromator graphite
_diffrn_radiation_source 'fine-focus sealed tube'
_diffrn_radiation_type MoK\a
_diffrn_radiation_wavelength 0.71073
_diffrn_reflns_av_R_equivalents 0.0757
_diffrn_reflns_av_sigmaI/netI 0.0737
_diffrn_reflns_limit_h_max 27
_diffrn_reflns_limit_h_min -27
_diffrn_reflns_limit_k_max 21
_diffrn_reflns_limit_k_min -21
_diffrn_reflns_limit_l_max 29
_diffrn_reflns_limit_l_min -29
_diffrn_reflns_number 71868
_diffrn_reflns_theta_full 25.00
_diffrn_reflns_theta_max 26.55
_diffrn_reflns_theta_min 2.11
_exptl_absorpt_coefficient_mu 1.609
_exptl_absorpt_correction_T_max 0.2854
_exptl_absorpt_correction_T_min 0.1464
_exptl_absorpt_correction_type multi-scan
_exptl_absorpt_process_details SADABS
_exptl_crystal_colour purple
_exptl_crystal_density_diffrn 1.778
_exptl_crystal_density_method 'not measured'
_exptl_crystal_description block
_exptl_crystal_F_000 4224
_exptl_crystal_size_max 1.94
_exptl_crystal_size_mid 1.15
_exptl_crystal_size_min 1.04
_refine_diff_density_max 2.375
_refine_diff_density_min -1.693
_refine_diff_density_rms 0.160
_refine_ls_extinction_method none
_refine_ls_goodness_of_fit_ref 1.024
_refine_ls_hydrogen_treatment mixed
_refine_ls_matrix_type full
_refine_ls_number_parameters 994
_refine_ls_number_reflns 16697
_refine_ls_number_restraints 2
_refine_ls_restrained_S_all 1.024
_refine_ls_R_factor_all 0.1040
_refine_ls_R_factor_gt 0.0529
_refine_ls_shift/su_max 0.009
_refine_ls_shift/su_mean 0.001
_refine_ls_structure_factor_coef Fsqd
_refine_ls_weighting_details 'calc w=1/[\s^2^(Fo^2^)+(0.0514P)^2^+43.2883P] where P=(Fo^2^+2Fc^2^)/3'
_refine_ls_weighting_scheme calc
_refine_ls_wR_factor_gt 0.1227
_refine_ls_wR_factor_ref 0.1500
_reflns_number_gt 10134
_reflns_number_total 16697
_reflns_threshold_expression >2sigma(I)
_cod_data_source_file ic700746j.cif
_cod_data_source_block 1b
_cod_depositor_comments
;
The following automatic conversions were performed:

'_symmetry_cell_setting' value 'Monoclinic' changed to 'monoclinic'
according to
/usr/data/users/saulius/automatic-downloads/retrospective/ACS/lib/dictionaries/cif_core.dic
dictionary named 'cif_core.dic' version 2.4.2 from 2011-04-26.

Automatic conversion script
Id: cif_fix_values 2281 2013-09-26 08:29:07Z andrius 
;
_cod_original_cell_volume 8046.5(13)
_cod_original_sg_symbol_H-M 'P2(1)/n  '
_cod_database_code 4339269

loop_
_symmetry_equiv_pos_as_xyz
'x, y, z'
'-x+1/2, y+1/2, -z+1/2'
'-x, -y, -z'
'x-1/2, -y-1/2, z-1/2'

loop_
_atom_site_label
_atom_site_type_symbol
_atom_site_fract_x
_atom_site_fract_y
_atom_site_fract_z
_atom_site_U_iso_or_equiv
_atom_site_adp_type
_atom_site_occupancy
_atom_site_symmetry_multiplicity
_atom_site_calc_flag
_atom_site_refinement_flags
_atom_site_disorder_assembly
_atom_site_disorder_group
Cu1 Cu 0.77901(5) 0.22669(7) 1.42160(5) 0.0401(3) Uani 1 1 d . . .
P1 P 0.67317(10) 0.17835(13) 1.38695(10) 0.0312(5) Uani 1 1 d . . .
P2 P 0.79561(12) 0.35936(16) 1.41886(11) 0.0471(6) Uani 1 1 d . . .
P3 P 0.86985(11) 0.14541(17) 1.46487(11) 0.0480(7) Uani 1 1 d . . .
C31 C 0.6571(4) 0.0728(5) 1.3830(4) 0.0346(19) Uani 1 1 d . . .
C32 C 0.7069(5) 0.0215(5) 1.4217(4) 0.044(2) Uani 1 1 d . . .
H32A H 0.7499 0.0410 1.4481 0.053 Uiso 1 1 calc R . .
C33 C 0.6926(5) -0.0586(6) 1.4210(4) 0.052(3) Uani 1 1 d . . .
H33A H 0.7267 -0.0934 1.4468 0.063 Uiso 1 1 calc R . .
C34 C 0.6308(5) -0.0884(6) 1.3840(5) 0.052(3) Uani 1 1 d . . .
H34A H 0.6219 -0.1429 1.3847 0.063 Uiso 1 1 calc R . .
C35 C 0.5821(5) -0.0381(6) 1.3462(4) 0.050(2) Uani 1 1 d . . .
H35A H 0.5390 -0.0581 1.3206 0.061 Uiso 1 1 calc R . .
C36 C 0.5951(4) 0.0431(5) 1.3447(4) 0.041(2) Uani 1 1 d . . .
H36A H 0.5614 0.0772 1.3175 0.049 Uiso 1 1 calc R . .
C41 C 0.6195(4) 0.2132(5) 1.3092(3) 0.0302(18) Uani 1 1 d . . .
C42 C 0.5547(4) 0.2407(5) 1.2938(4) 0.046(2) Uani 1 1 d . . .
H42A H 0.5372 0.2414 1.3243 0.055 Uiso 1 1 calc R . .
C43 C 0.5160(5) 0.2670(6) 1.2338(4) 0.059(3) Uani 1 1 d . . .
H43A H 0.4720 0.2857 1.2234 0.071 Uiso 1 1 calc R . .
C44 C 0.5407(6) 0.2662(6) 1.1895(4) 0.060(3) Uani 1 1 d . . .
H44A H 0.5139 0.2846 1.1487 0.072 Uiso 1 1 calc R . .
C45 C 0.6040(5) 0.2390(6) 1.2037(4) 0.056(3) Uani 1 1 d . . .
H45A H 0.6210 0.2392 1.1728 0.067 Uiso 1 1 calc R . .
C46 C 0.6426(4) 0.2116(5) 1.2625(4) 0.039(2) Uani 1 1 d . . .
H46A H 0.6858 0.1912 1.2715 0.047 Uiso 1 1 calc R . .
C51 C 0.6347(3) 0.2142(5) 1.4371(3) 0.0287(17) Uani 1 1 d . . .
C52 C 0.6093(4) 0.1649(5) 1.4690(3) 0.0309(18) Uani 1 1 d . . .
H52A H 0.6108 0.1095 1.4644 0.037 Uiso 1 1 calc R . .
C53 C 0.5815(4) 0.1956(5) 1.5075(3) 0.036(2) Uani 1 1 d . . .
H53A H 0.5636 0.1613 1.5284 0.043 Uiso 1 1 calc R . .
C54 C 0.5801(4) 0.2767(5) 1.5153(3) 0.0327(19) Uani 1 1 d . . .
H54A H 0.5621 0.2977 1.5422 0.039 Uiso 1 1 calc R . .
C55 C 0.6051(4) 0.3269(5) 1.4838(4) 0.039(2) Uani 1 1 d . . .
H55A H 0.6042 0.3822 1.4891 0.047 Uiso 1 1 calc R . .
C56 C 0.6316(4) 0.2959(5) 1.4445(4) 0.039(2) Uani 1 1 d . . .
H56A H 0.6479 0.3304 1.4223 0.047 Uiso 1 1 calc R . .
C61 C 0.7237(5) 0.4262(5) 1.3935(4) 0.044(2) Uani 1 1 d . . .
C62 C 0.6693(5) 0.4113(6) 1.3361(4) 0.048(2) Uani 1 1 d . . .
H62A H 0.6718 0.3695 1.3105 0.058 Uiso 1 1 calc R . .
C63 C 0.6123(5) 0.4567(6) 1.3167(4) 0.053(3) Uani 1 1 d . . .
H63A H 0.5759 0.4466 1.2778 0.063 Uiso 1 1 calc R . .
C64 C 0.6087(5) 0.5171(7) 1.3546(5) 0.059(3) Uani 1 1 d . . .
H64A H 0.5691 0.5476 1.3421 0.071 Uiso 1 1 calc R . .
C65 C 0.6619(6) 0.5334(6) 1.4102(5) 0.059(3) Uani 1 1 d . . .
H65A H 0.6594 0.5760 1.4351 0.071 Uiso 1 1 calc R . .
C66 C 0.7187(6) 0.4883(6) 1.4298(5) 0.057(3) Uani 1 1 d . . .
H66A H 0.7550 0.4994 1.4686 0.069 Uiso 1 1 calc R . .
C71 C 0.8457(5) 0.3897(7) 1.4995(4) 0.063(3) Uani 1 1 d . . .
C72 C 0.8289(6) 0.3568(8) 1.5450(4) 0.076(4) Uani 1 1 d . . .
H72A H 0.7934 0.3198 1.5331 0.091 Uiso 1 1 calc R . .
C73 C 0.8622(7) 0.3763(9) 1.6061(5) 0.099(5) Uani 1 1 d . . .
H73A H 0.8495 0.3538 1.6364 0.118 Uiso 1 1 calc R . .
C74 C 0.9127(9) 0.4271(12) 1.6232(6) 0.140(7) Uani 1 1 d . . .
H74A H 0.9352 0.4409 1.6660 0.168 Uiso 1 1 calc R . .
C75 C 0.9345(8) 0.4617(12) 1.5800(7) 0.148(8) Uani 1 1 d . . .
H75A H 0.9715 0.4967 1.5932 0.177 Uiso 1 1 calc R . .
C76 C 0.8983(6) 0.4415(9) 1.5164(5) 0.101(5) Uani 1 1 d . . .
H76A H 0.9103 0.4636 1.4856 0.121 Uiso 1 1 calc R . .
C81 C 0.8406(5) 0.3936(6) 1.3742(4) 0.051(3) Uani 1 1 d . . .
C82 C 0.8312(6) 0.4631(9) 1.3458(7) 0.108(5) Uani 1 1 d . . .
H82A H 0.7998 0.4986 1.3497 0.130 Uiso 1 1 calc R . .
C83 C 0.8663(8) 0.4862(10) 1.3099(8) 0.136(8) Uani 1 1 d . . .
H83A H 0.8569 0.5353 1.2887 0.163 Uiso 1 1 calc R . .
C84 C 0.9130(7) 0.4382(10) 1.3061(6) 0.105(5) Uani 1 1 d . . .
H84A H 0.9375 0.4547 1.2834 0.126 Uiso 1 1 calc R . .
C85 C 0.9256(7) 0.3660(9) 1.3344(6) 0.103(5) Uani 1 1 d . . .
H85A H 0.9581 0.3320 1.3310 0.123 Uiso 1 1 calc R . .
C86 C 0.8893(6) 0.3430(8) 1.3689(6) 0.085(4) Uani 1 1 d . . .
H86A H 0.8976 0.2930 1.3887 0.102 Uiso 1 1 calc R . .
C91 C 0.9511(5) 0.1848(7) 1.4769(4) 0.053(3) Uani 1 1 d . . .
C92 C 0.9900(5) 0.1530(7) 1.4481(5) 0.063(3) Uani 1 1 d . . .
H92A H 0.9749 0.1077 1.4224 0.075 Uiso 1 1 calc R . .
C93 C 1.0504(5) 0.1875(7) 1.4573(5) 0.062(3) Uani 1 1 d . . .
H93A H 1.0766 0.1664 1.4377 0.075 Uiso 1 1 calc R . .
C94 C 1.0723(5) 0.2532(7) 1.4954(5) 0.067(3) Uani 1 1 d . . .
H94A H 1.1132 0.2778 1.5010 0.080 Uiso 1 1 calc R . .
C95 C 1.0356(5) 0.2827(8) 1.5247(5) 0.079(4) Uani 1 1 d . . .
H95A H 1.0518 0.3265 1.5520 0.094 Uiso 1 1 calc R . .
C96 C 0.9743(5) 0.2486(7) 1.5148(4) 0.061(3) Uani 1 1 d . . .
H96A H 0.9484 0.2701 1.5346 0.073 Uiso 1 1 calc R . .
C101 C 0.8872(4) 0.1040(6) 1.5413(4) 0.042(2) Uani 1 1 d . . .
C102 C 0.8423(4) 0.1138(6) 1.5681(4) 0.046(2) Uani 1 1 d . . .
H10A H 0.8021 0.1423 1.5467 0.055 Uiso 1 1 calc R . .
C103 C 0.8568(5) 0.0819(6) 1.6260(4) 0.051(3) Uani 1 1 d . . .
H10B H 0.8248 0.0860 1.6430 0.061 Uiso 1 1 calc R . .
C104 C 0.9157(5) 0.0445(6) 1.6594(4) 0.053(3) Uani 1 1 d . . .
H10C H 0.9249 0.0251 1.6999 0.063 Uiso 1 1 calc R . .
C105 C 0.9627(5) 0.0345(6) 1.6348(4) 0.057(3) Uani 1 1 d . . .
H10D H 1.0035 0.0075 1.6575 0.069 Uiso 1 1 calc R . .
C106 C 0.9479(4) 0.0656(6) 1.5759(4) 0.052(3) Uani 1 1 d . . .
H10E H 0.9798 0.0606 1.5588 0.062 Uiso 1 1 calc R . .
C111 C 0.8587(4) 0.0621(7) 1.4119(4) 0.054(3) Uani 1 1 d . . .
C112 C 0.8327(5) 0.0783(7) 1.3487(4) 0.063(3) Uani 1 1 d . . .
H11A H 0.8211 0.1307 1.3342 0.076 Uiso 1 1 calc R . .
C113 C 0.8238(6) 0.0178(9) 1.3071(5) 0.087(4) Uani 1 1 d . . .
H11B H 0.8066 0.0293 1.2638 0.104 Uiso 1 1 calc R . .
C114 C 0.8387(6) -0.0563(8) 1.3259(5) 0.084(4) Uani 1 1 d . . .
H11C H 0.8328 -0.0963 1.2960 0.101 Uiso 1 1 calc R . .
C115 C 0.8625(6) -0.0760(8) 1.3879(5) 0.077(4) Uani 1 1 d . . .
H11D H 0.8711 -0.1294 1.4007 0.092 Uiso 1 1 calc R . .
C116 C 0.8739(5) -0.0155(7) 1.4322(4) 0.061(3) Uani 1 1 d . . .
H11E H 0.8917 -0.0276 1.4754 0.073 Uiso 1 1 calc R . .
B3 B 0.7263(4) -0.1758(4) 0.5790(3) 0.0154(16) Uani 1 1 d . . .
H3 H 0.703(3) -0.112(4) 0.553(3) 0.019 Uiso 1 1 d . . .
B4 B 0.7879(4) -0.2092(5) 0.5543(4) 0.0281(19) Uani 1 1 d . . .
H4 H 0.8013 -0.1752 0.5206 0.034 Uiso 1 1 calc R . .
B5 B 0.7851(4) -0.3147(5) 0.5546(4) 0.0222(18) Uani 1 1 d . . .
H5 H 0.7968 -0.3521 0.5215 0.027 Uiso 1 1 calc R . .
B6 B 0.7226(4) -0.3403(5) 0.5797(4) 0.0205(17) Uani 1 1 d . . .
H6 H 0.696(3) -0.410(4) 0.553(3) 0.025 Uiso 1 1 d . . .
B8 B 0.8135(4) -0.1764(4) 0.6311(4) 0.0180(16) Uani 1 1 d . . .
H8 H 0.8458 -0.1227 0.6458 0.022 Uiso 1 1 calc R . .
B9 B 0.8482(4) -0.2632(5) 0.6184(4) 0.0247(18) Uani 1 1 d . . .
H9 H 0.9023 -0.2664 0.6280 0.030 Uiso 1 1 calc R . .
B10 B 0.8067(4) -0.3415(4) 0.6304(3) 0.0148(15) Uani 1 1 d . . .
H10 H 0.8357 -0.3975 0.6455 0.018 Uiso 1 1 calc R . .
B12 B 0.8210(4) -0.2592(5) 0.6785(3) 0.0191(16) Uani 1 1 d . . .
H12 H 0.872(3) -0.264(4) 0.723(3) 0.023 Uiso 1 1 d . . .
Ru2 Ru 0.64615(2) -0.25546(3) 0.58303(2) 0.01330(12) Uani 1 1 d . . .
Ru7 Ru 0.74324(3) -0.17576(3) 0.68159(2) 0.01374(13) Uani 1 1 d . . .
Ru11 Ru 0.73967(3) -0.33723(3) 0.68289(2) 0.01451(13) Uani 1 1 d . . .
Ru21 Ru 0.64864(3) -0.09126(3) 0.58422(2) 0.01589(13) Uani 1 1 d . . .
Ru22 Ru 0.83945(3) -0.25811(3) 0.78044(2) 0.01850(13) Uani 1 1 d . . .
Ru23 Ru 0.64347(3) -0.41999(3) 0.58627(2) 0.01777(14) Uani 1 1 d . . .
O2 O 0.5438(2) -0.2538(3) 0.6393(2) 0.0266(11) Uani 1 1 d . . .
O3 O 0.5422(2) -0.2458(3) 0.4485(2) 0.0303(12) Uani 1 1 d . . .
O4 O 0.6573(2) -0.1623(3) 0.7548(2) 0.0216(11) Uani 1 1 d . . .
O5 O 0.8194(2) -0.0249(3) 0.7371(2) 0.0300(12) Uani 1 1 d . . .
O6 O 0.8125(3) -0.4882(3) 0.7437(2) 0.0312(12) Uani 1 1 d . . .
O7 O 0.6522(2) -0.3411(3) 0.7539(2) 0.0239(11) Uani 1 1 d . . .
O21 O 0.5527(2) -0.0751(3) 0.6467(2) 0.0288(12) Uani 1 1 d . . .
O22 O 0.5371(3) -0.0401(3) 0.4611(2) 0.0344(13) Uani 1 1 d . . .
O23 O 0.7029(3) 0.0736(3) 0.6225(3) 0.0379(14) Uani 1 1 d . . .
O24 O 0.9316(2) -0.3913(3) 0.8530(2) 0.0363(14) Uani 1 1 d . . .
O25 O 0.7628(2) -0.2543(3) 0.8634(2) 0.0260(11) Uani 1 1 d . . .
O26 O 0.9322(3) -0.1220(3) 0.8465(2) 0.0403(14) Uani 1 1 d . . .
O27 O 0.5476(3) -0.4344(3) 0.6493(2) 0.0318(13) Uani 1 1 d . . .
O28 O 0.6990(3) -0.5848(3) 0.6246(3) 0.0398(14) Uani 1 1 d . . .
O29 O 0.5311(3) -0.4519(3) 0.4588(2) 0.0420(15) Uani 1 1 d . . .
C1 C 0.7117(4) -0.2590(5) 0.5286(4) 0.0345(19) Uani 1 1 d . . .
H1 H 0.680(3) -0.261(3) 0.469(3) 0.014(17) Uiso 1 1 d . . .
C2 C 0.5832(3) -0.2544(4) 0.6195(3) 0.0170(14) Uani 1 1 d . . .
C3 C 0.5797(3) -0.2497(4) 0.4998(3) 0.0218(15) Uani 1 1 d . . .
C4 C 0.6888(3) -0.1683(4) 0.7268(3) 0.0175(15) Uani 1 1 d . . .
C5 C 0.7897(3) -0.0809(4) 0.7166(3) 0.0203(15) Uani 1 1 d . . .
C6 C 0.7844(3) -0.4321(4) 0.7215(3) 0.0228(16) Uani 1 1 d . . .
C7 C 0.6842(3) -0.3387(4) 0.7261(3) 0.0192(15) Uani 1 1 d . . .
C21 C 0.5890(3) -0.0826(4) 0.6243(3) 0.0195(15) Uani 1 1 d . . .
C22 C 0.5794(4) -0.0613(4) 0.5067(3) 0.0237(16) Uani 1 1 d . . .
C23 C 0.6826(4) 0.0121(4) 0.6074(3) 0.0256(17) Uani 1 1 d . . .
C24 C 0.8968(4) -0.3411(4) 0.8271(3) 0.0250(16) Uani 1 1 d . . .
C25 C 0.7906(3) -0.2556(4) 0.8315(3) 0.0225(15) Uani 1 1 d . . .
C26 C 0.8978(3) -0.1736(4) 0.8229(3) 0.0232(16) Uani 1 1 d . . .
C27 C 0.5837(4) -0.4277(4) 0.6262(3) 0.0251(17) Uani 1 1 d . . .
C28 C 0.6766(4) -0.5239(4) 0.6098(3) 0.0248(16) Uani 1 1 d . . .
C29 C 0.5738(4) -0.4413(4) 0.5066(4) 0.0251(16) Uani 1 1 d . . .
Cl1 Cl 0.9362(3) 0.1440(4) 1.2809(2) 0.161(2) Uani 1 1 d D . .
Cl4 Cl 0.7182(3) 0.1516(3) 1.1358(3) 0.1483(18) Uani 1 1 d . . .
Cl2 Cl 0.9621(2) 0.2427(3) 1.1971(3) 0.187(3) Uani 1 1 d D . .
Cl3 Cl 0.7861(3) 0.2826(4) 1.2006(4) 0.195(3) Uani 1 1 d . . .
C1S C 0.9987(9) 0.1717(11) 1.2601(9) 0.079(5) Uiso 0.636(14) 1 d P A 1
H1SA H 1.0160 0.1255 1.2459 0.095 Uiso 0.636(14) 1 calc PR A 1
H1SB H 1.0360 0.1959 1.2959 0.095 Uiso 0.636(14) 1 calc PR A 1
C1SA C 0.8920(10) 0.2123(17) 1.2150(12) 0.079(5) Uiso 0.364(14) 1 d PD A 2
H1SC H 0.8568 0.1851 1.1794 0.095 Uiso 0.364(14) 1 calc PR A 2
H1SD H 0.8724 0.2575 1.2279 0.095 Uiso 0.364(14) 1 calc PR A 2
C2S C 0.7716(9) 0.2236(10) 1.1384(8) 0.145(8) Uani 1 1 d . . .
H2SA H 0.7524 0.2549 1.0996 0.173 Uiso 1 1 calc R . .
H2SB H 0.8141 0.2003 1.1418 0.173 Uiso 1 1 calc R . .

loop_
_atom_site_aniso_label
_atom_site_aniso_U_11
_atom_site_aniso_U_22
_atom_site_aniso_U_33
_atom_site_aniso_U_23
_atom_site_aniso_U_13
_atom_site_aniso_U_12
Cu1 0.0283(5) 0.0611(7) 0.0346(6) 0.0007(5) 0.0168(4) -0.0039(5)
P1 0.0272(11) 0.0417(13) 0.0276(11) 0.0038(10) 0.0143(9) 0.0032(9)
P2 0.0459(14) 0.0657(17) 0.0303(12) 0.0004(12) 0.0165(11) -0.0206(13)
P3 0.0283(12) 0.0833(19) 0.0366(13) 0.0016(13) 0.0177(10) 0.0046(12)
C31 0.035(5) 0.044(5) 0.034(5) 0.003(4) 0.023(4) 0.004(4)
C32 0.057(6) 0.051(6) 0.033(5) 0.005(4) 0.026(4) 0.019(5)
C33 0.073(7) 0.057(7) 0.038(5) 0.017(5) 0.034(5) 0.024(6)
C34 0.073(7) 0.041(6) 0.064(7) 0.004(5) 0.051(6) 0.007(5)
C35 0.060(6) 0.056(6) 0.046(6) 0.002(5) 0.032(5) -0.003(5)
C36 0.045(5) 0.038(5) 0.048(5) 0.008(4) 0.030(5) 0.001(4)
C41 0.029(4) 0.037(5) 0.024(4) 0.006(4) 0.010(3) 0.006(4)
C42 0.047(5) 0.066(6) 0.032(4) 0.011(5) 0.023(4) 0.013(5)
C43 0.049(6) 0.084(8) 0.038(5) 0.013(5) 0.011(4) 0.028(5)
C44 0.083(8) 0.063(7) 0.028(5) 0.014(5) 0.017(5) 0.020(6)
C45 0.082(8) 0.065(7) 0.025(4) 0.006(5) 0.026(5) 0.013(6)
C46 0.052(5) 0.043(5) 0.033(5) 0.000(4) 0.029(4) 0.007(4)
C51 0.020(4) 0.046(5) 0.020(4) 0.006(4) 0.009(3) 0.005(3)
C52 0.034(4) 0.034(5) 0.024(4) 0.006(4) 0.012(3) 0.004(4)
C53 0.032(5) 0.057(6) 0.019(4) 0.005(4) 0.010(3) 0.000(4)
C54 0.021(4) 0.060(6) 0.017(4) -0.004(4) 0.007(3) -0.001(4)
C55 0.037(5) 0.042(5) 0.035(5) -0.013(4) 0.012(4) -0.007(4)
C56 0.045(5) 0.032(5) 0.048(5) -0.003(4) 0.027(4) -0.011(4)
C61 0.059(6) 0.046(5) 0.035(5) -0.001(4) 0.028(4) -0.024(5)
C62 0.067(7) 0.051(6) 0.023(4) -0.002(4) 0.015(4) -0.016(5)
C63 0.062(7) 0.052(6) 0.037(5) 0.009(5) 0.013(5) -0.007(5)
C64 0.068(7) 0.072(8) 0.051(6) 0.010(6) 0.036(6) 0.002(6)
C65 0.088(8) 0.059(7) 0.043(6) -0.010(5) 0.039(6) -0.018(6)
C66 0.070(7) 0.067(7) 0.044(6) -0.016(5) 0.034(6) -0.026(6)
C71 0.066(7) 0.094(9) 0.021(5) -0.002(5) 0.011(5) -0.019(6)
C72 0.083(8) 0.111(10) 0.029(5) 0.005(6) 0.018(5) -0.032(7)
C73 0.110(11) 0.138(14) 0.037(7) -0.001(8) 0.020(7) -0.033(10)
C74 0.157(17) 0.21(2) 0.032(7) -0.016(10) 0.014(9) -0.036(15)
C75 0.127(14) 0.22(2) 0.064(10) -0.031(12) 0.007(10) -0.071(14)
C76 0.087(10) 0.144(13) 0.046(7) 0.003(8) 0.004(7) -0.045(9)
C81 0.048(6) 0.070(7) 0.040(5) -0.003(5) 0.023(5) -0.031(5)
C82 0.072(9) 0.115(12) 0.154(14) 0.079(11) 0.064(10) 0.020(8)
C83 0.090(11) 0.151(16) 0.190(18) 0.116(14) 0.082(12) 0.026(11)
C84 0.083(10) 0.157(15) 0.077(9) 0.045(10) 0.036(8) -0.040(10)
C85 0.134(13) 0.117(12) 0.099(11) 0.013(10) 0.090(10) -0.001(10)
C86 0.104(10) 0.110(11) 0.075(8) 0.007(8) 0.070(8) -0.014(8)
C91 0.037(5) 0.087(8) 0.041(5) 0.003(6) 0.023(4) -0.004(5)
C92 0.043(6) 0.103(9) 0.047(6) 0.016(6) 0.025(5) 0.005(6)
C93 0.043(6) 0.101(9) 0.051(6) 0.021(6) 0.027(5) 0.007(6)
C94 0.035(5) 0.110(10) 0.060(6) -0.011(7) 0.026(5) -0.024(6)
C95 0.046(6) 0.136(12) 0.046(6) 0.001(7) 0.012(5) -0.020(7)
C96 0.043(6) 0.099(9) 0.041(5) -0.002(6) 0.019(4) -0.010(6)
C101 0.037(5) 0.063(6) 0.030(5) -0.008(4) 0.018(4) 0.000(4)
C102 0.038(5) 0.069(7) 0.032(5) -0.008(5) 0.017(4) -0.004(5)
C103 0.043(6) 0.078(7) 0.037(5) -0.017(5) 0.023(4) -0.021(5)
C104 0.058(6) 0.074(7) 0.028(5) -0.013(5) 0.020(5) -0.026(6)
C105 0.052(6) 0.078(8) 0.036(5) 0.000(5) 0.011(5) 0.005(5)
C106 0.042(5) 0.081(8) 0.032(5) 0.009(5) 0.015(4) 0.012(5)
C111 0.036(5) 0.084(8) 0.050(6) 0.001(6) 0.026(5) 0.020(5)
C112 0.060(7) 0.100(9) 0.027(5) 0.006(6) 0.016(5) 0.031(6)
C113 0.093(10) 0.130(12) 0.031(6) 0.001(7) 0.019(6) 0.038(9)
C114 0.101(10) 0.098(10) 0.041(7) -0.016(7) 0.017(6) 0.029(8)
C115 0.088(9) 0.092(9) 0.047(6) -0.011(7) 0.024(6) 0.033(7)
C116 0.051(6) 0.091(8) 0.032(5) 0.002(6) 0.009(4) 0.031(6)
B3 0.018(4) 0.018(4) 0.007(3) 0.007(3) 0.002(3) 0.001(3)
B4 0.031(5) 0.030(5) 0.025(5) 0.003(4) 0.012(4) -0.002(4)
B5 0.022(4) 0.025(4) 0.022(4) 0.000(4) 0.012(3) 0.003(3)
B6 0.025(4) 0.022(4) 0.017(4) -0.001(3) 0.011(3) 0.003(3)
B8 0.020(4) 0.013(4) 0.018(4) 0.002(3) 0.005(3) -0.001(3)
B9 0.025(4) 0.027(5) 0.023(4) 0.002(4) 0.011(3) 0.002(4)
B10 0.019(4) 0.015(4) 0.012(4) 0.000(3) 0.008(3) -0.004(3)
B12 0.010(3) 0.023(4) 0.020(4) 0.001(4) 0.003(3) 0.005(3)
Ru2 0.0127(2) 0.0140(3) 0.0109(2) -0.0001(2) 0.00264(19) 0.0004(2)
Ru7 0.0137(3) 0.0124(3) 0.0121(3) 0.0000(2) 0.0023(2) -0.0014(2)
Ru11 0.0161(3) 0.0124(3) 0.0117(3) 0.0003(2) 0.0026(2) 0.0009(2)
Ru21 0.0169(3) 0.0141(3) 0.0141(3) 0.0023(2) 0.0040(2) 0.0020(2)
Ru22 0.0174(3) 0.0187(3) 0.0128(2) 0.0008(2) -0.0003(2) 0.0007(2)
Ru23 0.0201(3) 0.0148(3) 0.0142(3) -0.0023(2) 0.0030(2) -0.0024(2)
O2 0.024(3) 0.030(3) 0.029(3) 0.002(2) 0.015(2) 0.000(2)
O3 0.026(3) 0.045(3) 0.010(2) 0.000(2) -0.002(2) -0.002(2)
O4 0.027(3) 0.022(3) 0.019(3) 0.000(2) 0.013(2) 0.002(2)
O5 0.032(3) 0.020(3) 0.030(3) 0.000(2) 0.006(2) -0.007(2)
O6 0.036(3) 0.020(3) 0.032(3) 0.010(2) 0.008(2) 0.008(2)
O7 0.026(3) 0.026(3) 0.022(3) 0.000(2) 0.012(2) -0.005(2)
O21 0.031(3) 0.033(3) 0.027(3) 0.006(2) 0.017(2) 0.010(2)
O22 0.035(3) 0.043(3) 0.016(3) 0.012(2) 0.001(2) 0.009(3)
O23 0.041(3) 0.020(3) 0.045(4) -0.003(3) 0.011(3) -0.005(3)
O24 0.026(3) 0.033(3) 0.036(3) 0.006(3) 0.000(2) 0.013(3)
O25 0.029(3) 0.026(3) 0.022(2) 0.002(2) 0.010(2) 0.000(2)
O26 0.039(3) 0.030(3) 0.034(3) 0.000(3) -0.003(3) -0.011(3)
O27 0.034(3) 0.033(3) 0.035(3) -0.012(3) 0.020(3) -0.016(2)
O28 0.049(4) 0.022(3) 0.042(4) 0.002(3) 0.012(3) 0.004(3)
O29 0.041(3) 0.044(4) 0.024(3) 0.000(3) -0.004(3) -0.011(3)
C1 0.031(4) 0.042(5) 0.034(4) -0.001(4) 0.017(3) 0.008(4)
C2 0.018(3) 0.014(3) 0.012(3) -0.001(3) 0.000(3) -0.001(3)
C3 0.016(3) 0.019(4) 0.032(4) -0.002(3) 0.011(3) -0.003(3)
C4 0.022(4) 0.011(3) 0.011(3) 0.000(3) -0.001(3) -0.001(3)
C5 0.020(4) 0.017(4) 0.020(4) -0.001(3) 0.004(3) -0.003(3)
C6 0.025(4) 0.025(4) 0.016(4) 0.003(3) 0.006(3) 0.001(3)
C7 0.024(4) 0.010(3) 0.015(4) 0.000(3) 0.000(3) 0.004(3)
C21 0.023(4) 0.017(3) 0.016(3) -0.001(3) 0.005(3) -0.001(3)
C22 0.033(4) 0.018(4) 0.025(4) -0.001(3) 0.017(4) -0.003(3)
C23 0.030(4) 0.022(4) 0.022(4) 0.005(3) 0.008(3) 0.005(3)
C24 0.023(4) 0.025(4) 0.025(4) -0.005(3) 0.008(3) -0.003(3)
C25 0.023(4) 0.015(3) 0.017(3) 0.000(3) -0.005(3) -0.001(3)
C26 0.024(4) 0.027(4) 0.013(4) 0.006(3) 0.002(3) 0.007(3)
C27 0.026(4) 0.019(4) 0.023(4) -0.005(3) 0.003(3) -0.011(3)
C28 0.033(4) 0.021(4) 0.016(4) 0.000(3) 0.006(3) -0.004(3)
C29 0.024(4) 0.020(4) 0.030(4) -0.001(3) 0.009(3) -0.004(3)
Cl1 0.185(5) 0.195(6) 0.110(4) 0.006(4) 0.069(4) 0.008(4)
Cl4 0.143(4) 0.143(4) 0.195(5) 0.006(4) 0.106(4) 0.022(3)
Cl2 0.110(4) 0.186(5) 0.287(8) 0.125(5) 0.103(5) 0.049(3)
Cl3 0.148(5) 0.173(5) 0.267(8) -0.065(5) 0.090(5) -0.040(4)
C2S 0.161(17) 0.158(16) 0.154(16) -0.080(14) 0.105(14) -0.100(14)

loop_
_atom_type_symbol
_atom_type_description
_atom_type_scat_dispersion_real
_atom_type_scat_dispersion_imag
_atom_type_scat_source
C C 0.0033 0.0016 'International Tables Vol C Tables 4.2.6.8 and 6.1.1.4'
H H 0.0000 0.0000 'International Tables Vol C Tables 4.2.6.8 and 6.1.1.4'
B B 0.0013 0.0007 'International Tables Vol C Tables 4.2.6.8 and 6.1.1.4'
O O 0.0106 0.0060 'International Tables Vol C Tables 4.2.6.8 and 6.1.1.4'
P P 0.1023 0.0942 'International Tables Vol C Tables 4.2.6.8 and 6.1.1.4'
Cu Cu 0.3201 1.2651 'International Tables Vol C Tables 4.2.6.8 and 6.1.1.4'
Ru Ru -1.2594 0.8363 'International Tables Vol C Tables 4.2.6.8 and 6.1.1.4'
Cl Cl 0.1484 0.1585 'International Tables Vol C Tables 4.2.6.8 and 6.1.1.4'

loop_
_geom_angle_atom_site_label_1
_geom_angle_atom_site_label_2
_geom_angle_atom_site_label_3
_geom_angle
P1 Cu1 P2 119.78(9)
P1 Cu1 P3 121.02(10)
P2 Cu1 P3 119.09(10)
C41 P1 C31 103.8(4)
C41 P1 C51 105.4(3)
C31 P1 C51 103.2(4)
C41 P1 Cu1 112.4(3)
C31 P1 Cu1 121.4(3)
C51 P1 Cu1 109.3(3)
C81 P2 C71 106.0(5)
C81 P2 C61 102.6(4)
C71 P2 C61 103.2(5)
C81 P2 Cu1 117.6(4)
C71 P2 Cu1 106.4(4)
C61 P2 Cu1 119.5(3)
C91 P3 C101 101.7(4)
C91 P3 C111 103.4(5)
C101 P3 C111 106.9(5)
C91 P3 Cu1 117.9(4)
C101 P3 Cu1 117.2(3)
C111 P3 Cu1 108.5(3)
C36 C31 C32 119.5(8)
C36 C31 P1 120.7(6)
C32 C31 P1 119.8(7)
C33 C32 C31 119.2(9)
C33 C32 H32A 120.4
C31 C32 H32A 120.4
C34 C33 C32 121.8(9)
C34 C33 H33A 119.1
C32 C33 H33A 119.1
C33 C34 C35 118.9(9)
C33 C34 H34A 120.5
C35 C34 H34A 120.5
C34 C35 C36 120.9(10)
C34 C35 H35A 119.6
C36 C35 H35A 119.6
C31 C36 C35 119.7(9)
C31 C36 H36A 120.1
C35 C36 H36A 120.1
C42 C41 C46 118.1(7)
C42 C41 P1 122.3(6)
C46 C41 P1 119.6(6)
C43 C42 C41 119.8(8)
C43 C42 H42A 120.1
C41 C42 H42A 120.1
C44 C43 C42 120.5(9)
C44 C43 H43A 119.7
C42 C43 H43A 119.7
C43 C44 C45 120.5(9)
C43 C44 H44A 119.8
C45 C44 H44A 119.8
C44 C45 C46 119.9(9)
C44 C45 H45A 120.0
C46 C45 H45A 120.0
C45 C46 C41 121.1(8)
C45 C46 H46A 119.5
C41 C46 H46A 119.5
C52 C51 C56 118.5(7)
C52 C51 P1 123.5(6)
C56 C51 P1 118.0(6)
C51 C52 C53 121.0(8)
C51 C52 H52A 119.5
C53 C52 H52A 119.5
C54 C53 C52 119.8(8)
C54 C53 H53A 120.1
C52 C53 H53A 120.1
C55 C54 C53 120.1(7)
C55 C54 H54A 120.0
C53 C54 H54A 120.0
C54 C55 C56 119.8(8)
C54 C55 H55A 120.1
C56 C55 H55A 120.1
C55 C56 C51 120.8(8)
C55 C56 H56A 119.6
C51 C56 H56A 119.6
C66 C61 C62 118.4(10)
C66 C61 P2 123.2(8)
C62 C61 P2 118.4(7)
C63 C62 C61 120.7(9)
C63 C62 H62A 119.6
C61 C62 H62A 119.6
C62 C63 C64 119.3(9)
C62 C63 H63A 120.4
C64 C63 H63A 120.4
C65 C64 C63 120.7(10)
C65 C64 H64A 119.6
C63 C64 H64A 119.6
C64 C65 C66 120.2(10)
C64 C65 H65A 119.9
C66 C65 H65A 119.9
C65 C66 C61 120.7(10)
C65 C66 H66A 119.7
C61 C66 H66A 119.7
C76 C71 C72 119.7(10)
C76 C71 P2 123.4(8)
C72 C71 P2 116.8(8)
C73 C72 C71 121.6(11)
C73 C72 H72A 119.2
C71 C72 H72A 119.2
C74 C73 C72 119.4(13)
C74 C73 H73A 120.3
C72 C73 H73A 120.3
C73 C74 C75 122.7(13)
C73 C74 H74A 118.7
C75 C74 H74A 118.7
C76 C75 C74 116.9(15)
C76 C75 H75A 121.6
C74 C75 H75A 121.6
C71 C76 C75 119.7(13)
C71 C76 H76A 120.1
C75 C76 H76A 120.1
C82 C81 C86 117.1(10)
C82 C81 P2 124.7(10)
C86 C81 P2 118.2(8)
C81 C82 C83 122.5(13)
C81 C82 H82A 118.8
C83 C82 H82A 118.8
C84 C83 C82 119.7(13)
C84 C83 H83A 120.2
C82 C83 H83A 120.2
C83 C84 C85 121.0(12)
C83 C84 H84A 119.5
C85 C84 H84A 119.5
C84 C85 C86 118.8(14)
C84 C85 H85A 120.6
C86 C85 H85A 120.6
C85 C86 C81 120.9(12)
C85 C86 H86A 119.6
C81 C86 H86A 119.6
C96 C91 C92 119.2(9)
C96 C91 P3 117.9(7)
C92 C91 P3 122.9(9)
C93 C92 C91 120.1(11)
C93 C92 H92A 120.0
C91 C92 H92A 120.0
C94 C93 C92 119.6(10)
C94 C93 H93A 120.2
C92 C93 H93A 120.2
C95 C94 C93 120.4(10)
C95 C94 H94A 119.8
C93 C94 H94A 119.8
C94 C95 C96 120.0(12)
C94 C95 H95A 120.0
C96 C95 H95A 120.0
C91 C96 C95 120.7(10)
C91 C96 H96A 119.7
C95 C96 H96A 119.7
C102 C101 C106 118.4(8)
C102 C101 P3 120.8(7)
C106 C101 P3 120.7(6)
C103 C102 C101 119.5(9)
C103 C102 H10A 120.3
C101 C102 H10A 120.3
C104 C103 C102 121.8(9)
C104 C103 H10B 119.1
C102 C103 H10B 119.1
C103 C104 C105 120.6(9)
C103 C104 H10C 119.7
C105 C104 H10C 119.7
C106 C105 C104 117.8(9)
C106 C105 H10D 121.1
C104 C105 H10D 121.1
C105 C106 C101 121.7(9)
C105 C106 H10E 119.1
C101 C106 H10E 119.1
C112 C111 C116 119.4(10)
C112 C111 P3 117.3(9)
C116 C111 P3 123.4(7)
C113 C112 C111 119.5(11)
C113 C112 H11A 120.3
C111 C112 H11A 120.3
C114 C113 C112 121.7(11)
C114 C113 H11B 119.2
C112 C113 H11B 119.2
C113 C114 C115 121.2(12)
C113 C114 H11C 119.4
C115 C114 H11C 119.4
C114 C115 C116 118.9(12)
C114 C115 H11D 120.6
C116 C115 H11D 120.6
C111 C116 C115 119.3(9)
C111 C116 H11E 120.3
C115 C116 H11E 120.3
B4 B3 C1 58.6(4)
B4 B3 B8 58.7(4)
C1 B3 B8 107.2(5)
B4 B3 Ru2 122.7(5)
C1 B3 Ru2 68.2(3)
B8 B3 Ru2 126.8(4)
B4 B3 Ru21 155.9(5)
C1 B3 Ru21 127.2(4)
B8 B3 Ru21 125.4(5)
Ru2 B3 Ru21 75.9(2)
B4 B3 Ru7 122.5(5)
C1 B3 Ru7 127.5(4)
B8 B3 Ru7 67.7(3)
Ru2 B3 Ru7 74.9(2)
Ru21 B3 Ru7 74.7(2)
B4 B3 H3 109(3)
C1 B3 H3 116(3)
B8 B3 H3 116(3)
Ru2 B3 H3 112(3)
Ru21 B3 H3 47(3)
Ru7 B3 H3 112(3)
C1 B4 B8 111.1(6)
C1 B4 B3 60.9(4)
B8 B4 B3 61.1(4)
C1 B4 B5 59.2(5)
B8 B4 B5 108.1(6)
B3 B4 B5 106.6(6)
C1 B4 B9 108.1(6)
B8 B4 B9 58.9(4)
B3 B4 B9 106.4(6)
B5 B4 B9 60.0(5)
C1 B4 H4 120.4
B8 B4 H4 120.4
B3 B4 H4 122.2
B5 B4 H4 122.7
B9 B4 H4 122.8
B10 B5 C1 108.9(6)
B10 B5 B6 59.8(4)
C1 B5 B6 61.0(4)
B10 B5 B9 58.1(4)
C1 B5 B9 108.0(6)
B6 B5 B9 106.1(6)
B10 B5 B4 106.0(6)
C1 B5 B4 59.1(5)
B6 B5 B4 106.4(6)
B9 B5 B4 60.0(5)
B10 B5 H5 122.4
C1 B5 H5 120.8
B6 B5 H5 122.4
B9 B5 H5 122.7
B4 B5 H5 123.1
B10 B6 B5 58.5(4)
B10 B6 C1 106.2(5)
B5 B6 C1 59.0(4)
B10 B6 Ru2 125.7(5)
B5 B6 Ru2 123.7(5)
C1 B6 Ru2 68.6(4)
B10 B6 Ru23 125.2(5)
B5 B6 Ru23 154.4(5)
C1 B6 Ru23 128.3(5)
Ru2 B6 Ru23 76.7(3)
B10 B6 Ru11 67.4(4)
B5 B6 Ru11 123.0(5)
C1 B6 Ru11 127.8(5)
Ru2 B6 Ru11 75.0(2)
Ru23 B6 Ru11 74.4(2)
B10 B6 H6 116(3)
B5 B6 H6 108(3)
C1 B6 H6 117(3)
Ru2 B6 H6 113(3)
Ru23 B6 H6 46(3)
Ru11 B6 H6 111(3)
B9 B8 B4 61.7(5)
B9 B8 B12 60.2(4)
B4 B8 B12 108.0(6)
B9 B8 B3 107.9(5)
B4 B8 B3 60.2(4)
B12 B8 B3 103.3(5)
B9 B8 Ru7 121.9(5)
B4 B8 Ru7 122.7(5)
B12 B8 Ru7 65.3(3)
B3 B8 Ru7 66.4(3)
B9 B8 H8 118.3
B4 B8 H8 117.9
B12 B8 H8 125.0
B3 B8 H8 124.6
Ru7 B8 H8 108.2
B10 B9 B8 109.1(6)
B10 B9 B12 60.5(4)
B8 B9 B12 60.4(4)
B10 B9 B5 58.5(4)
B8 B9 B5 108.4(6)
B12 B9 B5 107.0(6)
B10 B9 B4 106.3(6)
B8 B9 B4 59.3(5)
B12 B9 B4 106.3(6)
B5 B9 B4 60.0(5)
B10 B9 H9 122.0
B8 B9 H9 120.9
B12 B9 H9 122.2
B5 B9 H9 122.2
B4 B9 H9 123.1
B9 B10 B5 63.4(5)
B9 B10 B6 111.6(6)
B5 B10 B6 61.7(4)
B9 B10 B12 61.3(4)
B5 B10 B12 111.4(6)
B6 B10 B12 106.9(5)
B9 B10 Ru11 125.3(5)
B5 B10 Ru11 126.7(5)
B6 B10 Ru11 68.3(4)
B12 B10 Ru11 66.7(3)
B9 B10 H10 116.2
B5 B10 H10 115.6
B6 B10 H10 122.2
B12 B10 H10 123.3
Ru11 B10 H10 105.4
B10 B12 B9 58.2(4)
B10 B12 B8 106.3(5)
B9 B12 B8 59.4(4)
B10 B12 Ru7 126.4(4)
B9 B12 Ru7 124.9(5)
B8 B12 Ru7 69.3(4)
B10 B12 Ru11 68.3(3)
B9 B12 Ru11 123.8(5)
B8 B12 Ru11 129.0(4)
Ru7 B12 Ru11 74.9(2)
B10 B12 Ru22 127.0(5)
B9 B12 Ru22 152.6(5)
B8 B12 Ru22 126.6(5)
Ru7 B12 Ru22 76.2(2)
Ru11 B12 Ru22 75.5(2)
B10 B12 H12 112(3)
B9 B12 H12 102(3)
B8 B12 H12 115(3)
Ru7 B12 H12 118(3)
Ru11 B12 H12 113(3)
Ru22 B12 H12 51(3)
C3 Ru2 C2 94.4(3)
C3 Ru2 B6 105.1(3)
C2 Ru2 B6 135.8(3)
C3 Ru2 B3 101.7(3)
C2 Ru2 B3 137.7(3)
B6 Ru2 B3 76.8(3)
C3 Ru2 C1 79.3(3)
C2 Ru2 C1 173.6(3)
B6 Ru2 C1 46.2(3)
B3 Ru2 C1 46.1(3)
C3 Ru2 Ru7 146.6(2)
C2 Ru2 Ru7 93.84(18)
B6 Ru2 Ru7 90.9(2)
B3 Ru2 Ru7 53.12(18)
C1 Ru2 Ru7 92.2(2)
C3 Ru2 Ru11 152.1(2)
C2 Ru2 Ru11 92.39(18)
B6 Ru2 Ru11 53.5(2)
B3 Ru2 Ru11 91.16(18)
C1 Ru2 Ru11 92.6(2)
Ru7 Ru2 Ru11 59.404(19)
C3 Ru2 Ru21 87.9(2)
C2 Ru2 Ru21 90.07(19)
B6 Ru2 Ru21 129.1(2)
B3 Ru2 Ru21 52.35(19)
C1 Ru2 Ru21 91.0(2)
Ru7 Ru2 Ru21 59.840(19)
Ru11 Ru2 Ru21 119.22(2)
C3 Ru2 Ru23 93.6(2)
C2 Ru2 Ru23 88.24(19)
B6 Ru2 Ru23 52.0(2)
B3 Ru2 Ru23 128.72(19)
C1 Ru2 Ru23 90.8(2)
Ru7 Ru2 Ru23 118.90(2)
Ru11 Ru2 Ru23 59.497(19)
Ru21 Ru2 Ru23 177.81(2)
C5 Ru7 C4 92.8(3)
C5 Ru7 B12 105.6(3)
C4 Ru7 B12 136.3(3)
C5 Ru7 B3 106.3(3)
C4 Ru7 B3 136.6(3)
B12 Ru7 B3 75.8(3)
C5 Ru7 B8 82.8(3)
C4 Ru7 B8 175.6(3)
B12 Ru7 B8 45.4(3)
B3 Ru7 B8 45.9(3)
C5 Ru7 Ru11 148.7(2)
C4 Ru7 Ru11 91.86(19)
B12 Ru7 Ru11 52.9(2)
B3 Ru7 Ru11 91.07(19)
B8 Ru7 Ru11 91.69(19)
C5 Ru7 Ru2 150.0(2)
C4 Ru7 Ru2 93.34(19)
B12 Ru7 Ru2 89.77(19)
B3 Ru7 Ru2 51.97(19)
B8 Ru7 Ru2 90.68(19)
Ru11 Ru7 Ru2 60.332(19)
C5 Ru7 Ru21 90.2(2)
C4 Ru7 Ru21 90.00(19)
B12 Ru7 Ru21 128.2(2)
B3 Ru7 Ru21 52.39(19)
B8 Ru7 Ru21 90.42(18)
Ru11 Ru7 Ru21 120.77(2)
Ru2 Ru7 Ru21 60.456(19)
C5 Ru7 Ru22 88.7(2)
C4 Ru7 Ru22 89.98(19)
B12 Ru7 Ru22 52.24(19)
B3 Ru7 Ru22 128.04(19)
B8 Ru7 Ru22 89.52(18)
Ru11 Ru7 Ru22 60.279(19)
Ru2 Ru7 Ru22 120.59(2)
Ru21 Ru7 Ru22 178.95(3)
C7 Ru11 C6 93.0(3)
C7 Ru11 B12 137.2(3)
C6 Ru11 B12 104.8(3)
C7 Ru11 B10 177.5(3)
C6 Ru11 B10 84.9(3)
B12 Ru11 B10 45.0(3)
C7 Ru11 B6 135.5(3)
C6 Ru11 B6 108.0(3)
B12 Ru11 B6 75.4(3)
B10 Ru11 B6 44.3(3)
C7 Ru11 Ru7 92.69(19)
C6 Ru11 Ru7 146.8(2)
B12 Ru11 Ru7 52.28(19)
B10 Ru11 Ru7 89.85(18)
B6 Ru11 Ru7 90.2(2)
C7 Ru11 Ru23 89.7(2)
C6 Ru11 Ru23 91.7(2)
B12 Ru11 Ru23 127.45(19)
B10 Ru11 Ru23 88.96(18)
B6 Ru11 Ru23 52.1(2)
Ru7 Ru11 Ru23 120.99(2)
C7 Ru11 Ru2 92.76(19)
C6 Ru11 Ru2 151.8(2)
B12 Ru11 Ru2 89.36(18)
B10 Ru11 Ru2 88.44(19)
B6 Ru11 Ru2 51.5(2)
Ru7 Ru11 Ru2 60.264(19)
Ru23 Ru11 Ru2 60.73(2)
C7 Ru11 Ru22 91.4(2)
C6 Ru11 Ru22 86.6(2)
B12 Ru11 Ru22 52.27(19)
B10 Ru11 Ru22 89.95(18)
B6 Ru11 Ru22 127.6(2)
Ru7 Ru11 Ru22 60.607(19)
Ru23 Ru11 Ru22 178.05(3)
Ru2 Ru11 Ru22 120.85(3)
C22 Ru21 C23 95.2(3)
C22 Ru21 C21 90.9(3)
C23 Ru21 C21 93.2(3)
C22 Ru21 B3 115.8(3)
C23 Ru21 B3 112.6(3)
C21 Ru21 B3 139.5(3)
C22 Ru21 Ru7 164.0(2)
C23 Ru21 Ru7 99.8(2)
C21 Ru21 Ru7 93.6(2)
B3 Ru21 Ru7 52.93(17)
C22 Ru21 Ru2 104.7(2)
C23 Ru21 Ru2 158.7(2)
C21 Ru21 Ru2 93.9(2)
B3 Ru21 Ru2 51.74(19)
Ru7 Ru21 Ru2 59.704(18)
C22 Ru21 H3 94(2)
C23 Ru21 H3 93(2)
C21 Ru21 H3 172(2)
B3 Ru21 H3 33(2)
Ru7 Ru21 H3 80(2)
Ru2 Ru21 H3 79(2)
C24 Ru22 C26 96.6(3)
C24 Ru22 C25 93.7(3)
C26 Ru22 C25 94.8(3)
C24 Ru22 B12 112.9(3)
C26 Ru22 B12 110.3(3)
C25 Ru22 B12 140.1(3)
C24 Ru22 Ru11 103.0(2)
C26 Ru22 Ru11 157.8(2)
C25 Ru22 Ru11 94.27(19)
B12 Ru22 Ru11 52.20(19)
C24 Ru22 Ru7 160.7(2)
C26 Ru22 Ru7 99.9(2)
C25 Ru22 Ru7 94.87(19)
B12 Ru22 Ru7 51.60(18)
Ru11 Ru22 Ru7 59.114(19)
C24 Ru22 H12 91(2)
C26 Ru22 H12 92(2)
C25 Ru22 H12 171(2)
B12 Ru22 H12 31(2)
Ru11 Ru22 H12 77(2)
Ru7 Ru22 H12 78(2)
C29 Ru23 C28 99.5(3)
C29 Ru23 C27 92.2(3)
C28 Ru23 C27 92.9(3)
C29 Ru23 B6 111.9(3)
C28 Ru23 B6 111.3(3)
C27 Ru23 B6 141.4(3)
C29 Ru23 Ru11 159.7(2)
C28 Ru23 Ru11 99.4(2)
C27 Ru23 Ru11 94.3(2)
B6 Ru23 Ru11 53.5(2)
C29 Ru23 Ru2 100.4(2)
C28 Ru23 Ru2 157.7(2)
C27 Ru23 Ru2 96.2(2)
B6 Ru23 Ru2 51.3(2)
Ru11 Ru23 Ru2 59.772(18)
C29 Ru23 H6 89(2)
C28 Ru23 H6 89(2)
C27 Ru23 H6 178(2)
B6 Ru23 H6 36(2)
Ru11 Ru23 H6 84(2)
Ru2 Ru23 H6 82(2)
B4 C1 B5 61.7(5)
B4 C1 B6 107.6(6)
B5 C1 B6 60.0(4)
B4 C1 B3 60.5(5)
B5 C1 B3 108.1(5)
B6 C1 B3 103.1(5)
B4 C1 Ru2 122.0(5)
B5 C1 Ru2 121.5(5)
B6 C1 Ru2 65.2(3)
B3 C1 Ru2 65.7(3)
B4 C1 H1 113(3)
B5 C1 H1 111(3)
B6 C1 H1 126(3)
B3 C1 H1 128(3)
Ru2 C1 H1 116(3)
O2 C2 Ru2 177.6(5)
O3 C3 Ru2 176.5(6)
O4 C4 Ru7 178.3(6)
O5 C5 Ru7 177.6(6)
O6 C6 Ru11 177.8(6)
O7 C7 Ru11 177.7(6)
O21 C21 Ru21 177.5(6)
O22 C22 Ru21 176.8(6)
O23 C23 Ru21 178.4(7)
O24 C24 Ru22 177.3(7)
O25 C25 Ru22 178.2(6)
O26 C26 Ru22 177.8(6)
O27 C27 Ru23 178.0(6)
O28 C28 Ru23 177.1(7)
O29 C29 Ru23 177.8(7)
C1S Cl1 C1SA 77.9(9)
C1S Cl2 C1SA 75.7(9)
Cl1 C1S Cl2 106.4(10)
Cl1 C1S H1SA 110.4
Cl2 C1S H1SA 110.4
Cl1 C1S H1SB 110.4
Cl2 C1S H1SB 110.4
H1SA C1S H1SB 108.6
Cl2 C1SA Cl1 100.0(9)
Cl2 C1SA H1SC 111.8
Cl1 C1SA H1SC 111.8
Cl2 C1SA H1SD 111.8
Cl1 C1SA H1SD 111.8
H1SC C1SA H1SD 109.5
Cl4 C2S Cl3 109.7(9)
Cl4 C2S H2SA 109.7
Cl3 C2S H2SA 109.7
Cl4 C2S H2SB 109.7
Cl3 C2S H2SB 109.7
H2SA C2S H2SB 108.2

loop_
_geom_bond_atom_site_label_1
_geom_bond_atom_site_label_2
_geom_bond_distance
Cu1 P1 2.278(2)
Cu1 P2 2.290(3)
Cu1 P3 2.292(3)
P1 C41 1.819(8)
P1 C31 1.824(9)
P1 C51 1.827(7)
P2 C81 1.819(9)
P2 C71 1.832(9)
P2 C61 1.835(10)
P3 C91 1.820(9)
P3 C101 1.824(9)
P3 C111 1.838(11)
C31 C36 1.381(11)
C31 C32 1.400(11)
C32 C33 1.396(13)
C32 H32A 0.9500
C33 C34 1.372(13)
C33 H33A 0.9500
C34 C35 1.372(13)
C34 H34A 0.9500
C35 C36 1.413(12)
C35 H35A 0.9500
C36 H36A 0.9500
C41 C42 1.398(11)
C41 C46 1.398(10)
C42 C43 1.389(12)
C42 H42A 0.9500
C43 C44 1.367(13)
C43 H43A 0.9500
C44 C45 1.370(14)
C44 H44A 0.9500
C45 C46 1.373(12)
C45 H45A 0.9500
C46 H46A 0.9500
C51 C52 1.392(10)
C51 C56 1.405(11)
C52 C53 1.394(10)
C52 H52A 0.9500
C53 C54 1.392(12)
C53 H53A 0.9500
C54 C55 1.389(11)
C54 H54A 0.9500
C55 C56 1.392(11)
C55 H55A 0.9500
C56 H56A 0.9500
C61 C66 1.394(13)
C61 C62 1.409(12)
C62 C63 1.379(13)
C62 H62A 0.9500
C63 C64 1.388(13)
C63 H63A 0.9500
C64 C65 1.374(14)
C64 H64A 0.9500
C65 C66 1.374(14)
C65 H65A 0.9500
C66 H66A 0.9500
C71 C76 1.375(15)
C71 C72 1.394(13)
C72 C73 1.360(14)
C72 H72A 0.9500
C73 C74 1.332(19)
C73 H73A 0.9500
C74 C75 1.42(2)
C74 H74A 0.9500
C75 C76 1.419(17)
C75 H75A 0.9500
C76 H76A 0.9500
C81 C82 1.332(15)
C81 C86 1.423(15)
C82 C83 1.423(17)
C82 H82A 0.9500
C83 C84 1.34(2)
C83 H83A 0.9500
C84 C85 1.370(18)
C84 H84A 0.9500
C85 C86 1.415(14)
C85 H85A 0.9500
C86 H86A 0.9500
C91 C96 1.363(14)
C91 C92 1.406(13)
C92 C93 1.386(13)
C92 H92A 0.9500
C93 C94 1.388(15)
C93 H93A 0.9500
C94 C95 1.363(15)
C94 H94A 0.9500
C95 C96 1.399(14)
C95 H95A 0.9500
C96 H96A 0.9500
C101 C102 1.390(11)
C101 C106 1.405(12)
C102 C103 1.381(12)
C102 H10A 0.9500
C103 C104 1.362(13)
C103 H10B 0.9500
C104 C105 1.395(13)
C104 H10C 0.9500
C105 C106 1.394(12)
C105 H10D 0.9500
C106 H10E 0.9500
C111 C112 1.385(12)
C111 C116 1.396(14)
C112 C113 1.381(15)
C112 H11A 0.9500
C113 C114 1.330(17)
C113 H11B 0.9500
C114 C115 1.375(15)
C114 H11C 0.9500
C115 C116 1.413(14)
C115 H11D 0.9500
C116 H11E 0.9500
B3 B4 1.780(11)
B3 C1 1.788(11)
B3 B8 1.797(10)
B3 Ru2 2.260(7)
B3 Ru21 2.278(8)
B3 Ru7 2.295(7)
B3 H3 1.25(6)
B4 C1 1.747(12)
B4 B8 1.752(11)
B4 B5 1.793(12)
B4 B9 1.794(12)
B4 H4 1.1200
B5 B10 1.711(11)
B5 C1 1.749(11)
B5 B6 1.767(11)
B5 B9 1.794(12)
B5 H5 1.1200
B6 B10 1.736(11)
B6 C1 1.784(11)
B6 Ru2 2.245(8)
B6 Ru23 2.265(8)
B6 Ru11 2.309(8)
B6 H6 1.36(7)
B8 B9 1.745(11)
B8 B12 1.764(11)
B8 Ru7 2.317(8)
B8 H8 1.1200
B9 B10 1.704(11)
B9 B12 1.760(11)
B9 H9 1.1200
B10 B12 1.747(10)
B10 Ru11 2.294(7)
B10 H10 1.1200
B12 Ru7 2.250(7)
B12 Ru11 2.268(8)
B12 Ru22 2.270(8)
B12 H12 1.18(7)
Ru2 C3 1.901(7)
Ru2 C2 1.917(7)
Ru2 C1 2.302(8)
Ru2 Ru7 2.7701(7)
Ru2 Ru11 2.7720(7)
Ru2 Ru21 2.7911(8)
Ru2 Ru23 2.7987(8)
Ru7 C5 1.903(7)
Ru7 C4 1.917(7)
Ru7 Ru11 2.7460(8)
Ru7 Ru21 2.7739(7)
Ru7 Ru22 2.7879(7)
Ru11 C7 1.893(7)
Ru11 C6 1.911(7)
Ru11 Ru23 2.7642(8)
Ru11 Ru22 2.7789(7)
Ru21 C22 1.899(8)
Ru21 C23 1.898(8)
Ru21 C21 1.921(7)
Ru21 H3 1.69(6)
Ru22 C24 1.908(8)
Ru22 C26 1.909(8)
Ru22 C25 1.925(8)
Ru22 H12 1.78(7)
Ru23 C29 1.902(7)
Ru23 C28 1.904(7)
Ru23 C27 1.919(8)
Ru23 H6 1.65(6)
O2 C2 1.145(8)
O3 C3 1.148(8)
O4 C4 1.148(8)
O5 C5 1.143(8)
O6 C6 1.139(8)
O7 C7 1.149(8)
O21 C21 1.136(8)
O22 C22 1.149(8)
O23 C23 1.134(8)
O24 C24 1.138(8)
O25 C25 1.152(8)
O26 C26 1.141(8)
O27 C27 1.144(8)
O28 C28 1.137(8)
O29 C29 1.143(8)
C1 H1 1.29(6)
Cl1 C1S 1.712(19)
Cl1 C1SA 1.858(17)
Cl4 C2S 1.681(14)
Cl2 C1S 1.822(19)
Cl2 C1SA 1.839(17)
Cl3 C2S 1.695(15)
C1S H1SA 0.9900
C1S H1SB 0.9900
C1SA H1SC 0.9900
C1SA H1SD 0.9900
C2S H2SA 0.9900
C2S H2SB 0.9900
